data_7062257
loop_
_publ_author_name
'Liu, Xinxin'
'Wang, Xianyu'
'Guo, Biao'
'Zhao, Sisi'
'Zhou, Lijing'
'Kong, Lian'
'Zhao, Zhen'

_publ_section_title
;
 Synthesis and proton conducting ability of a crystalline 3-D vanadoborate
 with [V6B20] architectures
;
_journal_issue 7
_journal_name_full 'New Journal of Chemistry'
_journal_page_first 3628
_journal_page_last 3634
_journal_paper_doi 10.1039/D2NJ05801D
_journal_volume 47
_journal_year 2023
_chemical_formula_sum 'C8 H36 B20 N8 O56 V6'
_chemical_formula_weight 1662.29
_space_group_crystal_system triclinic
_space_group_IT_number 2
_space_group_name_Hall '-P 1'
_space_group_name_H-M_alt 'P -1'
_atom_sites_solution_hydrogens geom
_audit_creation_method SHELXL-2016/6
_audit_update_record
;
2022-10-16 deposited with the CCDC.	2023-01-03 downloaded from the CCDC.
;
_cell_angle_alpha 93.043(2)
_cell_angle_beta 113.419(2)
_cell_angle_gamma 112.323(3)
_cell_formula_units_Z 1
_cell_length_a 11.2545(7)
_cell_length_b 11.9688(8)
_cell_length_c 12.3424(7)
_cell_measurement_reflns_used 41690
_cell_measurement_temperature 173(2)
_cell_measurement_theta_max 25.755
_cell_measurement_theta_min 2.952
_cell_volume 1369.89(16)
_computing_structure_refinement 'SHELXL-2016/6 (Sheldrick, 2016)'
_diffrn_ambient_temperature 173(2)
_diffrn_measured_fraction_theta_full 0.993
_diffrn_measured_fraction_theta_max 0.991
_diffrn_measurement_device_type 'Bruker SMART CCD APEX II'
_diffrn_measurement_method 'phi and omega scans'
_diffrn_radiation_type MoK\a
_diffrn_radiation_wavelength 0.71073
_diffrn_reflns_av_R_equivalents 0.0281
_diffrn_reflns_av_unetI/netI 0.0151
_diffrn_reflns_Laue_measured_fraction_full 0.993
_diffrn_reflns_Laue_measured_fraction_max 0.991
_diffrn_reflns_limit_h_max 13
_diffrn_reflns_limit_h_min -13
_diffrn_reflns_limit_k_max 14
_diffrn_reflns_limit_k_min -14
_diffrn_reflns_limit_l_max 15
_diffrn_reflns_limit_l_min -15
_diffrn_reflns_number 41625
_diffrn_reflns_point_group_measured_fraction_full 0.993
_diffrn_reflns_point_group_measured_fraction_max 0.991
_diffrn_reflns_theta_full 25.242
_diffrn_reflns_theta_max 25.755
_diffrn_reflns_theta_min 2.952
_exptl_absorpt_coefficient_mu 1.126
_exptl_absorpt_correction_T_max 0.7453
_exptl_absorpt_correction_T_min 0.6107
_exptl_absorpt_correction_type multi-scan
_exptl_absorpt_process_details 'SADABS 2014/5'
_exptl_crystal_colour green
_exptl_crystal_density_diffrn 2.015
_exptl_crystal_description block
_exptl_crystal_F_000 826
_exptl_crystal_size_max 0.180
_exptl_crystal_size_mid 0.150
_exptl_crystal_size_min 0.080
_refine_diff_density_max 2.394
_refine_diff_density_min -1.187
_refine_diff_density_rms 0.138
_refine_ls_extinction_method none
_refine_ls_goodness_of_fit_ref 1.085
_refine_ls_hydrogen_treatment constr
_refine_ls_matrix_type full
_refine_ls_number_parameters 485
_refine_ls_number_reflns 5191
_refine_ls_number_restraints 178
_refine_ls_restrained_S_all 1.091
_refine_ls_R_factor_all 0.0629
_refine_ls_R_factor_gt 0.0566
_refine_ls_shift/su_max 0.000
_refine_ls_shift/su_mean 0.000
_refine_ls_structure_factor_coef Fsqd
_refine_ls_weighting_details 'w=1/[\s^2^(Fo^2^)+(0.0559P)^2^+9.0886P] where P=(Fo^2^+2Fc^2^)/3'
_refine_ls_weighting_scheme calc
_refine_ls_wR_factor_gt 0.1358
_refine_ls_wR_factor_ref 0.1427
_reflns_Friedel_coverage 0.000
_reflns_number_gt 4749
_reflns_number_total 5191
_reflns_threshold_expression 'I > 2\s(I)'
_cod_data_source_file d2nj05801d2.cif
_cod_data_source_block 1
_cod_depositor_comments 'Adding full bibliography for 7062257.cif.'
_cod_original_cell_volume 1369.89(15)
_cod_database_code 7062257
_shelx_shelxl_version_number 2016/6
_shelx_space_group_comment
;
The symmetry employed for this shelxl refinement is uniquely defined
by the following loop, which should always be used as a source of
symmetry information in preference to the above space-group names.
They are only intended as comments.
;
_shelx_estimated_absorpt_t_min 0.823
_shelx_estimated_absorpt_t_max 0.915

loop_
_space_group_symop_operation_xyz
'x, y, z'
'-x, -y, -z'

loop_
_atom_site_label
_atom_site_type_symbol
_atom_site_fract_x
_atom_site_fract_y
_atom_site_fract_z
_atom_site_U_iso_or_equiv
_atom_site_adp_type
_atom_site_occupancy
_atom_site_site_symmetry_order
_atom_site_calc_flag
_atom_site_refinement_flags_posn
_atom_site_refinement_flags_adp
_atom_site_refinement_flags_occupancy
_atom_site_disorder_assembly
_atom_site_disorder_group
V1 V -0.18955(7) -0.09559(6) 0.62635(6) 0.01189(17) Uani 1 1 d . . . . .
V2 V 0.22536(7) -0.09115(6) 0.52614(6) 0.01189(17) Uani 1 1 d . . . . .
V3 V -0.03500(7) 0.19026(6) 0.34737(6) 0.01242(17) Uani 1 1 d . . . . .
O1 O 0.3682(3) -0.0264(3) 1.0769(3) 0.0254(7) Uani 1 1 d . . . . .
H1 H 0.443687 -0.031113 1.084698 0.038 Uiso 1 1 calc R U . . .
O2 O 0.1873(3) 0.0212(3) 0.9426(2) 0.0149(6) Uani 1 1 d . . . . .
O3 O 0.0564(3) 0.1334(3) 0.8467(2) 0.0136(6) Uani 1 1 d . . . . .
O4 O 0.0071(3) -0.0641(3) 0.7355(2) 0.0142(6) Uani 1 1 d . . . . .
O5 O 0.3760(3) 0.0231(3) 0.8966(2) 0.0151(6) Uani 1 1 d . . . . .
O6 O 0.2273(3) 0.1183(3) 0.7846(3) 0.0152(6) Uani 1 1 d . . . . .
O7 O -0.1332(3) 0.0848(3) 0.6448(3) 0.0148(6) Uani 1 1 d . . . . .
O8 O -0.0380(3) 0.2798(3) 0.7861(3) 0.0173(6) Uani 1 1 d . . . . .
O9 O 0.1062(3) 0.2415(3) 0.6991(3) 0.0152(6) Uani 1 1 d . . . . .
O10 O -0.0314(5) 0.4780(3) 0.7995(3) 0.0341(8) Uani 1 1 d . . . . .
H10 H -0.004458 0.541975 0.773735 0.051 Uiso 1 1 calc R U . . .
O11 O 0.0350(3) 0.4089(3) 0.6601(3) 0.0177(6) Uani 1 1 d . . . . .
O12 O 0.3481(4) 0.3444(3) 0.8602(3) 0.0272(7) Uani 1 1 d . . . . .
H12 H 0.429495 0.344600 0.890260 0.041 Uiso 1 1 calc R U . . .
O13 O 0.2228(3) -0.0628(3) 0.6820(2) 0.0153(6) Uani 1 1 d . . . . .
O14 O 0.3510(3) -0.1318(3) 0.5394(3) 0.0188(6) Uani 1 1 d . . . . .
O15 O 0.3030(3) 0.0858(3) 0.5380(2) 0.0143(6) Uani 1 1 d . . . . .
O16 O 0.4322(3) 0.1341(3) 0.7568(2) 0.0139(6) Uani 1 1 d . . . . .
O17 O 0.5194(3) 0.2744(3) 0.6495(3) 0.0177(6) Uani 1 1 d . . . . .
O18 O 0.2999(3) 0.2473(3) 0.6602(2) 0.0139(6) Uani 1 1 d . . . . .
O19 O 0.1988(3) 0.3894(3) 0.5947(3) 0.0155(6) Uani 1 1 d . . . . .
O20 O -0.0510(3) 0.2372(3) 0.4954(3) 0.0151(6) Uani 1 1 d . . . . .
O21 O -0.0531(3) 0.2895(3) 0.2661(3) 0.0227(7) Uani 1 1 d . . . . .
O22 O 0.1672(3) 0.2306(3) 0.4454(2) 0.0135(5) Uani 1 1 d . . . . .
O23 O 0.4011(3) 0.4009(3) 0.5638(3) 0.0172(6) Uani 1 1 d . . . . .
O24 O 0.6369(4) 0.4466(4) 0.5889(4) 0.0374(9) Uani 1 1 d . . . . .
H24 H 0.618069 0.494777 0.544941 0.056 Uiso 1 1 calc R U . . .
O25 O -0.2878(3) -0.1462(3) 0.6950(3) 0.0227(7) Uani 1 1 d . . . . .
B1 B 0.3101(5) 0.0062(4) 0.9706(4) 0.0150(9) Uani 1 1 d . . . . .
B2 B 0.1156(5) 0.0517(4) 0.8278(4) 0.0140(8) Uani 1 1 d . . . . .
B3 B -0.0037(5) 0.1828(4) 0.7469(4) 0.0141(8) Uani 1 1 d . . . . .
B4 B -0.0121(5) 0.3862(4) 0.7460(4) 0.0181(9) Uani 1 1 d . . . . .
B5 B 0.3181(5) 0.0520(4) 0.7786(4) 0.0144(9) Uani 1 1 d . . . . .
B6 B 0.2505(5) 0.2416(4) 0.7552(4) 0.0145(9) Uani 1 1 d . . . . .
B7 B 0.0729(5) 0.3220(4) 0.6094(4) 0.0150(9) Uani 1 1 d . . . . .
B8 B 0.3908(5) 0.1826(4) 0.6519(4) 0.0136(8) Uani 1 1 d . . . . .
B9 B 0.2643(5) 0.3194(4) 0.5632(4) 0.0148(9) Uani 1 1 d . . . . .
B10 B 0.5165(5) 0.3723(5) 0.5998(4) 0.0196(10) Uani 1 1 d . . . . .
O1W O 0.3635(4) -0.0858(3) 1.2999(3) 0.0359(8) Uiso 1 1 d . . . . .
O2W O 0.6318(11) 0.3280(10) 0.9525(9) 0.136(3) Uiso 1 1 d . . . . .
O3W O 0.500000 0.500000 1.000000 0.57(4) Uiso 1 2 d S . P . .
O4W O 0.000000 0.000000 0.500000 0.46(3) Uiso 1 2 d S . P . .
N1A N 0.747(2) 0.370(3) 1.4076(16) 0.059(6) Uani 0.5 1 d D U P A -1
H1AA H 0.779991 0.452958 1.409853 0.071 Uiso 0.5 1 calc R U P A -1
H1AB H 0.823793 0.352363 1.443774 0.071 Uiso 0.5 1 calc R U P A -1
H1AC H 0.692698 0.350107 1.447804 0.071 Uiso 0.5 1 calc R U P A -1
N2A N 0.599(3) 0.452(3) 1.172(3) 0.217(15) Uani 0.5 1 d D U P A -1
C1A C 0.656(3) 0.2948(19) 1.2746(19) 0.114(8) Uani 0.5 1 d D U P A -1
H1AD H 0.719086 0.307952 1.234107 0.137 Uiso 0.5 1 calc R U P A -1
H1AE H 0.612779 0.205165 1.272507 0.137 Uiso 0.5 1 calc R U P A -1
C2A C 0.540(2) 0.332(2) 1.207(2) 0.143(9) Uani 0.5 1 d D U P A -1
H2AA H 0.494117 0.341398 1.258233 0.172 Uiso 0.5 1 calc R U P A -1
H2AB H 0.465386 0.265150 1.132649 0.172 Uiso 0.5 1 calc R U P A -1
N1B N 0.742(2) 0.383(2) 1.4381(12) 0.034(3) Uani 0.5 1 d D U P A 1
H1BA H 0.789507 0.462954 1.435388 0.041 Uiso 0.5 1 calc R U P A 1
H1BB H 0.793126 0.340273 1.438044 0.041 Uiso 0.5 1 calc R U P A 1
H1BC H 0.730190 0.383581 1.507083 0.041 Uiso 0.5 1 calc R U P A 1
N2B N 0.6767(15) 0.3996(13) 1.1745(12) 0.069(3) Uani 0.5 1 d D U P A 1
C1B C 0.5935(11) 0.3211(10) 1.3267(11) 0.044(3) Uani 0.5 1 d D U P A 1
H1BD H 0.547720 0.378588 1.313611 0.052 Uiso 0.5 1 calc R U P A 1
H1BE H 0.530599 0.245049 1.340404 0.052 Uiso 0.5 1 calc R U P A 1
C2B C 0.6116(15) 0.2866(14) 1.2124(12) 0.072(4) Uani 0.5 1 d D U P A 1
H2BA H 0.673670 0.242774 1.231410 0.086 Uiso 0.5 1 calc R U P A 1
H2BB H 0.516352 0.229881 1.145046 0.086 Uiso 0.5 1 calc R U P A 1
N3A N 0.0881(11) 0.1875(11) 1.0775(10) 0.023(3) Uiso 0.50(2) 1 d . U P B 1
H3AA H 0.103271 0.168948 1.013111 0.027 Uiso 0.50(2) 1 calc R U P B 1
H3AB H -0.006876 0.167811 1.051169 0.027 Uiso 0.50(2) 1 calc R U P B 1
H3AC H 0.114384 0.142905 1.132282 0.027 Uiso 0.50(2) 1 calc R U P B 1
N4A N 0.382(3) 0.405(3) 1.095(2) 0.138(8) Uani 0.5 1 d . U P B 1
C3A C 0.171(3) 0.315(3) 1.133(3) 0.115(8) Uiso 0.50(2) 1 d D U P B 1
H3AD H 0.232943 0.323741 1.219496 0.138 Uiso 0.50(2) 1 calc R U P B 1
H3AE H 0.103757 0.350637 1.131374 0.138 Uiso 0.50(2) 1 calc R U P B 1
C4A C 0.271(4) 0.399(3) 1.078(3) 0.146(10) Uani 0.50(2) 1 d D U P B 1
H4AA H 0.211055 0.373356 0.989065 0.175 Uiso 0.50(2) 1 calc R U P B 1
H4AB H 0.286536 0.484890 1.104519 0.175 Uiso 0.50(2) 1 calc R U P B 1
N3B N 0.062(2) 0.1571(15) 1.0614(18) 0.070(6) Uiso 0.50(2) 1 d D U P B -1
H3BA H 0.044108 0.129058 0.983800 0.084 Uiso 0.50(2) 1 calc R U P B -1
H3BB H -0.006720 0.102625 1.077969 0.084 Uiso 0.50(2) 1 calc R U P B -1
H3BC H 0.150100 0.163518 1.114025 0.084 Uiso 0.50(2) 1 calc R U P B -1
N4B N 0.1713(17) 0.4908(12) 1.0674(12) 0.079(4) Uani 0.5 1 d D U P B -1
C3B C 0.062(2) 0.2772(13) 1.0746(19) 0.077(6) Uiso 0.50(2) 1 d D U P B -1
H3BD H 0.051258 0.294838 1.148443 0.092 Uiso 0.50(2) 1 calc R U P B -1
H3BE H -0.022038 0.274459 1.003868 0.092 Uiso 0.50(2) 1 calc R U P B -1
C4B C 0.201(2) 0.3853(15) 1.085(2) 0.093(6) Uani 0.50(2) 1 d D U P B -1
H4BA H 0.282601 0.404777 1.165471 0.112 Uiso 0.50(2) 1 calc R U P B -1
H4BB H 0.226180 0.361682 1.021517 0.112 Uiso 0.50(2) 1 calc R U P B -1

loop_
_atom_site_aniso_label
_atom_site_aniso_U_11
_atom_site_aniso_U_22
_atom_site_aniso_U_33
_atom_site_aniso_U_23
_atom_site_aniso_U_13
_atom_site_aniso_U_12
V1 0.0134(3) 0.0192(3) 0.0130(3) 0.0102(3) 0.0102(3) 0.0117(3)
V2 0.0146(3) 0.0184(3) 0.0138(3) 0.0102(3) 0.0107(3) 0.0128(3)
V3 0.0153(3) 0.0181(3) 0.0144(3) 0.0112(3) 0.0108(3) 0.0124(3)
O1 0.0244(16) 0.056(2) 0.0182(15) 0.0242(15) 0.0155(13) 0.0309(16)
O2 0.0144(13) 0.0258(15) 0.0136(13) 0.0120(11) 0.0097(11) 0.0132(12)
O3 0.0171(13) 0.0200(14) 0.0134(13) 0.0079(11) 0.0103(11) 0.0134(12)
O4 0.0146(13) 0.0222(14) 0.0155(14) 0.0090(11) 0.0099(11) 0.0135(12)
O5 0.0148(13) 0.0276(15) 0.0130(13) 0.0120(12) 0.0094(11) 0.0149(12)
O6 0.0191(14) 0.0228(15) 0.0190(14) 0.0144(12) 0.0148(12) 0.0162(12)
O7 0.0162(13) 0.0206(14) 0.0158(14) 0.0103(11) 0.0105(11) 0.0120(12)
O8 0.0235(15) 0.0212(15) 0.0211(15) 0.0095(12) 0.0160(13) 0.0164(13)
O9 0.0179(14) 0.0219(14) 0.0180(14) 0.0118(12) 0.0130(12) 0.0144(12)
O10 0.065(3) 0.0286(18) 0.041(2) 0.0195(16) 0.042(2) 0.0322(18)
O11 0.0250(15) 0.0185(14) 0.0215(15) 0.0094(12) 0.0149(13) 0.0158(12)
O12 0.0260(17) 0.0329(18) 0.0237(17) 0.0028(14) 0.0129(14) 0.0125(14)
O13 0.0161(14) 0.0234(15) 0.0145(14) 0.0102(11) 0.0108(11) 0.0118(12)
O14 0.0201(15) 0.0263(16) 0.0234(15) 0.0120(12) 0.0146(13) 0.0174(13)
O15 0.0177(14) 0.0187(14) 0.0148(13) 0.0092(11) 0.0104(11) 0.0121(12)
O16 0.0135(13) 0.0217(14) 0.0145(13) 0.0109(11) 0.0093(11) 0.0116(11)
O17 0.0158(14) 0.0240(15) 0.0218(15) 0.0123(12) 0.0125(12) 0.0119(12)
O18 0.0173(14) 0.0203(14) 0.0166(14) 0.0121(11) 0.0134(12) 0.0135(12)
O19 0.0193(14) 0.0158(14) 0.0208(14) 0.0096(11) 0.0143(12) 0.0108(12)
O20 0.0185(14) 0.0185(14) 0.0176(14) 0.0094(11) 0.0125(12) 0.0118(12)
O21 0.0276(16) 0.0254(16) 0.0264(16) 0.0188(13) 0.0154(14) 0.0175(14)
O22 0.0146(13) 0.0184(14) 0.0149(13) 0.0082(11) 0.0098(11) 0.0108(11)
O23 0.0166(14) 0.0192(14) 0.0228(15) 0.0128(12) 0.0132(12) 0.0091(12)
O24 0.0204(16) 0.047(2) 0.058(2) 0.042(2) 0.0232(17) 0.0188(16)
O25 0.0231(15) 0.0329(17) 0.0255(16) 0.0158(14) 0.0190(13) 0.0158(14)
B1 0.016(2) 0.022(2) 0.014(2) 0.0087(17) 0.0102(18) 0.0120(18)
B2 0.015(2) 0.020(2) 0.014(2) 0.0094(17) 0.0090(17) 0.0112(18)
B3 0.015(2) 0.019(2) 0.017(2) 0.0075(17) 0.0112(18) 0.0117(18)
B4 0.022(2) 0.020(2) 0.018(2) 0.0046(18) 0.0110(19) 0.0137(19)
B5 0.016(2) 0.023(2) 0.013(2) 0.0098(17) 0.0085(17) 0.0145(18)
B6 0.017(2) 0.018(2) 0.017(2) 0.0089(17) 0.0124(18) 0.0106(18)
B7 0.020(2) 0.017(2) 0.019(2) 0.0093(18) 0.0135(19) 0.0136(18)
B8 0.015(2) 0.019(2) 0.015(2) 0.0090(17) 0.0106(17) 0.0101(18)
B9 0.018(2) 0.016(2) 0.016(2) 0.0098(17) 0.0117(18) 0.0086(18)
B10 0.015(2) 0.023(2) 0.023(2) 0.012(2) 0.0097(19) 0.0089(19)
N1A 0.036(7) 0.026(7) 0.111(11) 0.027(10) 0.028(8) 0.014(6)
N2A 0.18(2) 0.172(18) 0.165(19) 0.087(16) -0.028(17) 0.058(16)
C1A 0.099(12) 0.067(10) 0.118(12) 0.010(9) 0.006(11) 0.026(9)
C2A 0.108(14) 0.119(14) 0.116(14) 0.018(12) -0.013(11) 0.033(11)
N1B 0.037(6) 0.024(7) 0.060(6) 0.030(6) 0.031(5) 0.020(5)
N2B 0.068(8) 0.068(8) 0.054(7) 0.019(6) 0.014(6) 0.027(6)
C1B 0.019(4) 0.026(5) 0.084(7) 0.021(5) 0.020(5) 0.011(4)
C2B 0.030(7) 0.068(9) 0.058(7) 0.011(7) -0.016(6) 0.001(6)
N4A 0.119(14) 0.183(19) 0.128(15) 0.034(14) 0.079(13) 0.058(15)
C4A 0.104(14) 0.137(16) 0.170(17) 0.011(15) 0.060(16) 0.032(15)
N4B 0.111(11) 0.097(10) 0.057(7) 0.002(7) 0.045(8) 0.067(9)
C4B 0.130(14) 0.082(10) 0.098(11) 0.040(9) 0.081(11) 0.042(10)

loop_
_atom_type_symbol
_atom_type_description
_atom_type_scat_dispersion_real
_atom_type_scat_dispersion_imag
_atom_type_scat_source
C C 0.0033 0.0016 'International Tables Vol C Tables 4.2.6.8 and 6.1.1.4'
H H 0.0000 0.0000 'International Tables Vol C Tables 4.2.6.8 and 6.1.1.4'
B B 0.0013 0.0007 'International Tables Vol C Tables 4.2.6.8 and 6.1.1.4'
N N 0.0061 0.0033 'International Tables Vol C Tables 4.2.6.8 and 6.1.1.4'
O O 0.0106 0.0060 'International Tables Vol C Tables 4.2.6.8 and 6.1.1.4'
V V 0.3005 0.5294 'International Tables Vol C Tables 4.2.6.8 and 6.1.1.4'

loop_
_geom_angle_atom_site_label_1
_geom_angle_atom_site_label_2
_geom_angle_atom_site_label_3
_geom_angle
_geom_angle_site_symmetry_1
_geom_angle_site_symmetry_3
_geom_angle_publ_flag
O25 V1 O22 110.50(14) . 2_556 ?
O25 V1 O4 108.44(14) . . ?
O22 V1 O4 76.98(12) 2_556 . ?
O25 V1 O15 111.43(14) . 2_556 ?
O22 V1 O15 88.85(12) 2_556 2_556 ?
O4 V1 O15 140.12(12) . 2_556 ?
O25 V1 O7 107.67(14) . . ?
O22 V1 O7 141.83(11) 2_556 . ?
O4 V1 O7 91.21(12) . . ?
O15 V1 O7 77.20(12) 2_556 . ?
O25 V1 V2 120.84(11) . 2_556 ?
O22 V1 V2 115.18(8) 2_556 2_556 ?
O4 V1 V2 116.67(9) . 2_556 ?
O15 V1 V2 38.35(8) 2_556 2_556 ?
O7 V1 V2 39.51(8) . 2_556 ?
O25 V1 V3 118.81(11) . 2_556 ?
O22 V1 V3 38.30(8) 2_556 2_556 ?
O4 V1 V3 38.96(8) . 2_556 ?
O15 V1 V3 115.76(8) 2_556 2_556 ?
O7 V1 V3 118.73(8) . 2_556 ?
V2 V1 V3 120.34(3) 2_556 2_556 ?
O14 V2 O15 106.79(14) . . ?
O14 V2 O13 110.66(14) . . ?
O15 V2 O13 90.00(12) . . ?
O14 V2 O7 106.12(13) . 2_556 ?
O15 V2 O7 78.09(12) . 2_556 ?
O13 V2 O7 143.19(12) . 2_556 ?
O14 V2 O20 110.26(14) . 2_556 ?
O15 V2 O20 142.96(12) . 2_556 ?
O13 V2 O20 77.01(12) . 2_556 ?
O7 V2 O20 91.73(12) 2_556 2_556 ?
O14 V2 V1 116.96(11) . 2_556 ?
O15 V2 V1 39.00(8) . 2_556 ?
O13 V2 V1 116.94(9) . 2_556 ?
O7 V2 V1 39.76(8) 2_556 2_556 ?
O20 V2 V1 118.55(8) 2_556 2_556 ?
O14 V2 V3 122.32(11) . 2_556 ?
O15 V2 V3 116.36(8) . 2_556 ?
O13 V2 V3 38.37(9) . 2_556 ?
O7 V2 V3 118.37(8) 2_556 2_556 ?
O20 V2 V3 39.37(8) 2_556 2_556 ?
V1 V2 V3 120.71(3) 2_556 2_556 ?
O21 V3 O22 111.23(14) . . ?
O21 V3 O13 110.68(14) . 2_556 ?
O22 V3 O13 138.09(12) . 2_556 ?
O21 V3 O4 109.56(14) . 2_556 ?
O22 V3 O4 76.52(11) . 2_556 ?
O13 V3 O4 89.19(12) 2_556 2_556 ?
O21 V3 O20 108.50(14) . . ?
O22 V3 O20 90.43(12) . . ?
O13 V3 O20 76.90(12) 2_556 . ?
O4 V3 O20 141.94(11) 2_556 . ?
O21 V3 V1 119.92(11) . 2_556 ?
O22 V3 V1 38.30(8) . 2_556 ?
O13 V3 V1 115.16(9) 2_556 2_556 ?
O4 V3 V1 38.49(8) 2_556 2_556 ?
O20 V3 V1 117.87(8) . 2_556 ?
O21 V3 V2 121.13(11) . 2_556 ?
O22 V3 V2 114.68(8) . 2_556 ?
O13 V3 V2 38.32(8) 2_556 2_556 ?
O4 V3 V2 115.26(8) 2_556 2_556 ?
O20 V3 V2 39.31(8) . 2_556 ?
V1 V3 V2 118.95(3) 2_556 2_556 ?
B1 O1 H1 109.5 . . ?
B1 O2 B2 121.3(3) . . ?
B3 O3 B2 117.2(3) . . ?
B2 O4 V1 125.1(2) . . ?
B2 O4 V3 129.0(2) . 2_556 ?
V1 O4 V3 102.54(13) . 2_556 ?
B1 O5 B5 123.2(3) . . ?
B6 O6 B2 122.2(3) . . ?
B6 O6 B5 122.5(3) . . ?
B2 O6 B5 115.3(3) . . ?
B3 O7 V2 128.2(2) . 2_556 ?
B3 O7 V1 124.6(2) . . ?
V2 O7 V1 100.73(13) 2_556 . ?
B4 O8 B3 121.7(3) . . ?
B6 O9 B3 121.3(3) . . ?
B6 O9 B7 121.2(3) . . ?
B3 O9 B7 116.4(3) . . ?
B4 O10 H10 109.5 . . ?
B4 O11 B7 121.5(3) . . ?
B6 O12 H12 109.5 . . ?
B5 O13 V2 124.9(2) . . ?
B5 O13 V3 128.8(2) . 2_556 ?
V2 O13 V3 103.31(13) . 2_556 ?
B8 O15 V2 125.2(2) . . ?
B8 O15 V1 129.7(2) . 2_556 ?
V2 O15 V1 102.65(13) . 2_556 ?
B5 O16 B8 116.2(3) . . ?
B10 O17 B8 120.9(3) . . ?
B6 O18 B9 122.2(3) . . ?
B6 O18 B8 122.9(3) . . ?
B9 O18 B8 114.9(3) . . ?
B7 O19 B9 117.4(3) . . ?
B7 O20 V2 128.6(2) . 2_556 ?
B7 O20 V3 123.5(2) . . ?
V2 O20 V3 101.32(13) 2_556 . ?
B9 O22 V3 126.6(2) . . ?
B9 O22 V1 127.9(2) . 2_556 ?
V3 O22 V1 103.39(13) . 2_556 ?
B10 O23 B9 122.5(3) . . ?
B10 O24 H24 109.5 . . ?
O1 B1 O5 119.3(4) . . ?
O1 B1 O2 118.3(4) . . ?
O5 B1 O2 122.5(4) . . ?
O3 B2 O4 112.9(3) . . ?
O3 B2 O2 110.1(3) . . ?
O4 B2 O2 109.0(3) . . ?
O3 B2 O6 108.4(3) . . ?
O4 B2 O6 107.8(3) . . ?
O2 B2 O6 108.5(3) . . ?
O3 B3 O8 110.6(3) . . ?
O3 B3 O7 111.8(3) . . ?
O8 B3 O7 110.1(3) . . ?
O3 B3 O9 109.2(3) . . ?
O8 B3 O9 108.1(3) . . ?
O7 B3 O9 106.9(3) . . ?
O11 B4 O8 124.4(4) . . ?
O11 B4 O10 118.5(4) . . ?
O8 B4 O10 117.1(4) . . ?
O16 B5 O5 110.3(3) . . ?
O16 B5 O13 112.5(3) . . ?
O5 B5 O13 110.4(3) . . ?
O16 B5 O6 108.7(3) . . ?
O5 B5 O6 106.9(3) . . ?
O13 B5 O6 107.9(3) . . ?
O12 B6 O18 112.5(3) . . ?
O12 B6 O6 113.1(3) . . ?
O18 B6 O6 107.0(3) . . ?
O12 B6 O9 110.2(3) . . ?
O18 B6 O9 107.2(3) . . ?
O6 B6 O9 106.4(3) . . ?
O19 B7 O11 109.8(3) . . ?
O19 B7 O20 113.1(3) . . ?
O11 B7 O20 110.0(3) . . ?
O19 B7 O9 108.5(3) . . ?
O11 B7 O9 108.4(3) . . ?
O20 B7 O9 106.9(3) . . ?
O16 B8 O17 109.4(3) . . ?
O16 B8 O15 112.9(3) . . ?
O17 B8 O15 110.0(3) . . ?
O16 B8 O18 108.7(3) . . ?
O17 B8 O18 108.5(3) . . ?
O15 B8 O18 107.1(3) . . ?
O19 B9 O22 111.6(3) . . ?
O19 B9 O23 111.9(3) . . ?
O22 B9 O23 110.0(3) . . ?
O19 B9 O18 107.8(3) . . ?
O22 B9 O18 108.5(3) . . ?
O23 B9 O18 106.9(3) . . ?
O17 B10 O24 117.3(4) . . ?
O17 B10 O23 123.0(4) . . ?
O24 B10 O23 119.8(4) . . ?
C1B N1A C1A 48.5(13) . . ?
C1B N1A H1AA 102.8 . . ?
C1A N1A H1AA 109.5 . . ?
C1B N1A H1AB 146.3 . . ?
C1A N1A H1AB 109.5 . . ?
H1AA N1A H1AB 109.5 . . ?
C1B N1A H1AC 67.0 . . ?
C1A N1A H1AC 109.5 . . ?
H1AA N1A H1AC 109.5 . . ?
H1AB N1A H1AC 109.5 . . ?
N2B N2A C2A 73.6(17) . . ?
C2B C1A C1B 104(3) . . ?
C2B C1A C2A 45(3) . . ?
C1B C1A C2A 60.7(16) . . ?
C2B C1A N1A 153(3) . . ?
C1B C1A N1A 62.5(15) . . ?
C2A C1A N1A 111.7(17) . . ?
C2B C1A N2B 50(2) . . ?
C1B C1A N2B 107.7(14) . . ?
C2A C1A N2B 59.2(13) . . ?
N1A C1A N2B 109.2(18) . . ?
C2B C1A N1B 149(3) . . ?
C1B C1A N1B 53.9(11) . . ?
C2A C1A N1B 105.4(19) . . ?
N1A C1A N1B 8.7(15) . . ?
N2B C1A N1B 111.7(15) . . ?
C2B C1A H1AD 74.4 . . ?
C1B C1A H1AD 158.1 . . ?
C2A C1A H1AD 109.3 . . ?
N1A C1A H1AD 109.3 . . ?
N2B C1A H1AD 53.9 . . ?
N1B C1A H1AD 117.7 . . ?
C2B C1A H1AE 94.1 . . ?
C1B C1A H1AE 93.9 . . ?
C2A C1A H1AE 109.3 . . ?
N1A C1A H1AE 109.3 . . ?
N2B C1A H1AE 141.2 . . ?
N1B C1A H1AE 107.1 . . ?
H1AD C1A H1AE 107.9 . . ?
C2B C2A C1B 76.2(13) . . ?
C2B C2A C1A 26.9(12) . . ?
C1B C2A C1A 50.6(13) . . ?
C2B C2A N2A 106(3) . . ?
C1B C2A N2A 122(2) . . ?
C1A C2A N2A 111.0(17) . . ?
C2B C2A N2B 60.4(17) . . ?
C1B C2A N2B 109.1(14) . . ?
C1A C2A N2B 70.5(15) . . ?
N2A C2A N2B 46.0(16) . . ?
C2B C2A H2AA 132.9 . . ?
C1B C2A H2AA 59.1 . . ?
C1A C2A H2AA 109.4 . . ?
N2A C2A H2AA 109.4 . . ?
N2B C2A H2AA 145.4 . . ?
C2B C2A H2AB 87.2 . . ?
C1B C2A H2AB 128.1 . . ?
C1A C2A H2AB 109.4 . . ?
N2A C2A H2AB 109.4 . . ?
N2B C2A H2AB 104.0 . . ?
H2AA C2A H2AB 108.0 . . ?
C1B N1B C1A 40.5(9) . . ?
C1B N1B H1BA 109.5 . . ?
C1A N1B H1BA 102.6 . . ?
C1B N1B H1BB 109.5 . . ?
C1A N1B H1BB 75.0 . . ?
H1BA N1B H1BB 109.5 . . ?
C1B N1B H1BC 109.5 . . ?
C1A N1B H1BC 143.2 . . ?
H1BA N1B H1BC 109.5 . . ?
H1BB N1B H1BC 109.5 . . ?
N2A N2B C2B 101.3(18) . . ?
N2A N2B C2A 60.3(14) . . ?
C2B N2B C2A 40.9(11) . . ?
N2A N2B C1A 105.3(19) . . ?
C2B N2B C1A 21.6(8) . . ?
C2A N2B C1A 50.2(9) . . ?
C1A C1B C2A 68.7(14) . . ?
C1A C1B N1A 69.0(12) . . ?
C2A C1B N1A 122.7(17) . . ?
C1A C1B N1B 85.6(13) . . ?
C2A C1B N1B 134.5(16) . . ?
N1A C1B N1B 16.6(14) . . ?
C1A C1B C2B 26.1(9) . . ?
C2A C1B C2B 43.8(14) . . ?
N1A C1B C2B 92.9(11) . . ?
N1B C1B C2B 109.4(10) . . ?
C1A C1B H1BD 130.2 . . ?
C2A C1B H1BD 67.3 . . ?
N1A C1B H1BD 119.1 . . ?
N1B C1B H1BD 109.8 . . ?
C2B C1B H1BD 109.8 . . ?
C1A C1B H1BE 110.1 . . ?
C2A C1B H1BE 114.0 . . ?
N1A C1B H1BE 115.8 . . ?
N1B C1B H1BE 109.8 . . ?
C2B C1B H1BE 109.8 . . ?
H1BD C1B H1BE 108.2 . . ?
C1A C2B C2A 108(3) . . ?
C1A C2B N2B 108(3) . . ?
C2A C2B N2B 78.6(18) . . ?
C1A C2B C1B 50(3) . . ?
C2A C2B C1B 60.1(17) . . ?
N2B C2B C1B 110.4(12) . . ?
C1A C2B H2BA 63.4 . . ?
C2A C2B H2BA 169.1 . . ?
N2B C2B H2BA 109.6 . . ?
C1B C2B H2BA 109.6 . . ?
C1A C2B H2BB 141.7 . . ?
C2A C2B H2BB 74.6 . . ?
N2B C2B H2BB 109.6 . . ?
C1B C2B H2BB 109.6 . . ?
H2BA C2B H2BB 108.1 . . ?
C3B N3A C3A 45.6(14) . . ?
C3B N3A H3AA 111.1 . . ?
C3A N3A H3AA 109.5 . . ?
C3B N3A H3AB 66.3 . . ?
C3A N3A H3AB 109.5 . . ?
H3AA N3A H3AB 109.5 . . ?
C3B N3A H3AC 137.9 . . ?
C3A N3A H3AC 109.5 . . ?
H3AA N3A H3AC 109.5 . . ?
H3AB N3A H3AC 109.5 . . ?
C4A N4A C4B 7(2) . . ?
C3B C3A C4B 95(3) . . ?
C3B C3A N3A 57.4(17) . . ?
C4B C3A N3A 124(3) . . ?
C3B C3A C4A 114(3) . . ?
C4B C3A C4A 25.7(19) . . ?
N3A C3A C4A 118(2) . . ?
C3B C3A N3B 55.3(16) . . ?
C4B C3A N3B 123(3) . . ?
N3A C3A N3B 2.0(9) . . ?
C4A C3A N3B 119(2) . . ?
C3B C3A H3AD 137.8 . . ?
C4B C3A H3AD 122.1 . . ?
N3A C3A H3AD 107.7 . . ?
C4A C3A H3AD 107.7 . . ?
N3B C3A H3AD 109.1 . . ?
C3B C3A H3AE 54.1 . . ?
C4B C3A H3AE 82.7 . . ?
N3A C3A H3AE 107.7 . . ?
C4A C3A H3AE 107.7 . . ?
N3B C3A H3AE 105.8 . . ?
H3AD C3A H3AE 107.1 . . ?
C4B C4A N4A 162(5) . . ?
C4B C4A C3A 37(3) . . ?
N4A C4A C3A 126(3) . . ?
C4B C4A N4B 48(3) . . ?
N4A C4A N4B 143(3) . . ?
C3A C4A N4B 84.1(18) . . ?
C4B C4A H4AA 87.9 . . ?
N4A C4A H4AA 105.9 . . ?
C3A C4A H4AA 105.9 . . ?
N4B C4A H4AA 81.9 . . ?
C4B C4A H4AB 80.1 . . ?
N4A C4A H4AB 105.9 . . ?
C3A C4A H4AB 105.9 . . ?
N4B C4A H4AB 39.1 . . ?
H4AA C4A H4AB 106.2 . . ?
C3B N3B C3A 36.0(12) . . ?
C3B N3B H3BA 109.5 . . ?
C3A N3B H3BA 119.4 . . ?
C3B N3B H3BB 109.5 . . ?
C3A N3B H3BB 126.8 . . ?
H3BA N3B H3BB 109.5 . . ?
C3B N3B H3BC 109.5 . . ?
C3A N3B H3BC 73.7 . . ?
H3BA N3B H3BC 109.5 . . ?
H3BB N3B H3BC 109.5 . . ?
C4B N4B C4A 23.9(10) . . ?
C3A C3B N3A 77(2) . . ?
C3A C3B N3B 89(2) . . ?
N3A C3B N3B 11.6(10) . . ?
C3A C3B C4B 44.1(18) . . ?
N3A C3B C4B 104.5(14) . . ?
N3B C3B C4B 113.9(13) . . ?
C3A C3B H3BD 85.0 . . ?
N3A C3B H3BD 107.3 . . ?
N3B C3B H3BD 108.8 . . ?
C4B C3B H3BD 108.8 . . ?
C3A C3B H3BE 152.8 . . ?
N3A C3B H3BE 119.5 . . ?
N3B C3B H3BE 108.8 . . ?
C4B C3B H3BE 108.8 . . ?
H3BD C3B H3BE 107.7 . . ?
C4A C4B C3A 117(4) . . ?
C4A C4B N4B 108(3) . . ?
C3A C4B N4B 131(2) . . ?
C4A C4B C3B 142(4) . . ?
C3A C4B C3B 41.2(17) . . ?
N4B C4B C3B 107.3(14) . . ?
C4A C4B N4A 11(3) . . ?
C3A C4B N4A 107(2) . . ?
N4B C4B N4A 115.5(14) . . ?
C3B C4B N4A 136.8(15) . . ?
C4A C4B H4BA 69.6 . . ?
C3A C4B H4BA 70.1 . . ?
N4B C4B H4BA 110.3 . . ?
C3B C4B H4BA 110.3 . . ?
N4A C4B H4BA 60.7 . . ?
C4A C4B H4BB 43.0 . . ?
C3A C4B H4BB 115.8 . . ?
N4B C4B H4BB 110.3 . . ?
C3B C4B H4BB 110.3 . . ?
N4A C4B H4BB 49.3 . . ?
H4BA C4B H4BB 108.5 . . ?

loop_
_geom_bond_atom_site_label_1
_geom_bond_atom_site_label_2
_geom_bond_distance
_geom_bond_site_symmetry_2
_geom_bond_publ_flag
V1 O25 1.612(3) . ?
V1 O22 1.947(3) 2_556 ?
V1 O4 1.949(3) . ?
V1 O15 1.959(3) 2_556 ?
V1 O7 1.977(3) . ?
V1 V2 3.0378(9) 2_556 ?
V1 V3 3.0560(9) 2_556 ?
V2 O14 1.615(3) . ?
V2 O15 1.932(3) . ?
V2 O13 1.949(3) . ?
V2 O7 1.967(3) 2_556 ?
V2 O20 1.976(3) 2_556 ?
V2 V3 3.0592(9) 2_556 ?
V3 O21 1.615(3) . ?
V3 O22 1.947(3) . ?
V3 O13 1.951(3) 2_556 ?
V3 O4 1.969(3) 2_556 ?
V3 O20 1.979(3) . ?
O1 B1 1.366(5) . ?
O1 H1 0.8400 . ?
O2 B1 1.370(5) . ?
O2 B2 1.470(5) . ?
O3 B3 1.429(5) . ?
O3 B2 1.432(5) . ?
O4 B2 1.467(5) . ?
O5 B1 1.367(5) . ?
O5 B5 1.462(5) . ?
O6 B6 1.489(5) . ?
O6 B2 1.522(5) . ?
O6 B5 1.532(5) . ?
O7 B3 1.474(5) . ?
O8 B4 1.361(6) . ?
O8 B3 1.470(5) . ?
O9 B6 1.490(5) . ?
O9 B3 1.529(5) . ?
O9 B7 1.534(5) . ?
O10 B4 1.381(6) . ?
O10 H10 0.8400 . ?
O11 B4 1.359(6) . ?
O11 B7 1.461(5) . ?
O12 B6 1.439(6) . ?
O12 H12 0.8400 . ?
O13 B5 1.466(6) . ?
O15 B8 1.466(5) . ?
O16 B5 1.425(5) . ?
O16 B8 1.427(5) . ?
O17 B10 1.356(6) . ?
O17 B8 1.461(5) . ?
O18 B6 1.479(5) . ?
O18 B9 1.526(5) . ?
O18 B8 1.526(5) . ?
O19 B7 1.428(5) . ?
O19 B9 1.435(5) . ?
O20 B7 1.472(6) . ?
O22 B9 1.459(5) . ?
O23 B10 1.376(6) . ?
O23 B9 1.474(5) . ?
O24 B10 1.374(6) . ?
O24 H24 0.8400 . ?
N1A C1B 1.46(2) . ?
N1A C1A 1.537(18) . ?
N1A H1AA 0.9100 . ?
N1A H1AB 0.9100 . ?
N1A H1AC 0.9100 . ?
N2A N2B 1.25(4) . ?
N2A C2A 1.505(19) . ?
C1A C2B 0.71(2) . ?
C1A C1B 1.23(3) . ?
C1A C2A 1.487(18) . ?
C1A N2B 1.82(3) . ?
C1A N1B 1.89(3) . ?
C1A H1AD 0.9900 . ?
C1A H1AE 0.9900 . ?
C2A C2B 1.11(3) . ?
C2A C1B 1.39(3) . ?
C2A N2B 1.66(3) . ?
C2A H2AA 0.9900 . ?
C2A H2AB 0.9900 . ?
N1B C1B 1.533(15) . ?
N1B H1BA 0.9100 . ?
N1B H1BB 0.9100 . ?
N1B H1BC 0.9100 . ?
N2B C2B 1.474(15) . ?
C1B C2B 1.559(15) . ?
C1B H1BD 0.9900 . ?
C1B H1BE 0.9900 . ?
C2B H2BA 0.9900 . ?
C2B H2BB 0.9900 . ?
N3A C3B 1.213(19) . ?
N3A C3A 1.40(3) . ?
N3A H3AA 0.9100 . ?
N3A H3AB 0.9100 . ?
N3A H3AC 0.9100 . ?
N4A C4A 1.16(4) . ?
N4A C4B 1.91(3) . ?
C3A C3B 1.03(3) . ?
C3A C4B 1.09(3) . ?
C3A C4A 1.593(19) . ?
C3A N3B 1.75(3) . ?
C3A H3AD 0.9900 . ?
C3A H3AE 0.9900 . ?
C4A C4B 0.77(3) . ?
C4A N4B 1.82(4) . ?
C4A H4AA 0.9900 . ?
C4A H4AB 0.9900 . ?
N3B C3B 1.439(16) . ?
N3B H3BA 0.9100 . ?
N3B H3BB 0.9100 . ?
N3B H3BC 0.9100 . ?
N4B C4B 1.428(16) . ?
C3B C4B 1.556(16) . ?
C3B H3BD 0.9900 . ?
C3B H3BE 0.9900 . ?
C4B H4BA 0.9900 . ?
C4B H4BB 0.9900 . ?

loop_
_geom_torsion_atom_site_label_1
_geom_torsion_atom_site_label_2
_geom_torsion_atom_site_label_3
_geom_torsion_atom_site_label_4
_geom_torsion
_geom_torsion_site_symmetry_1
_geom_torsion_site_symmetry_2
_geom_torsion_site_symmetry_3
_geom_torsion_site_symmetry_4
_geom_torsion_publ_flag
B5 O5 B1 O1 176.9(4) . . . . ?
B5 O5 B1 O2 -3.3(6) . . . . ?
B2 O2 B1 O1 -177.7(4) . . . . ?
B2 O2 B1 O5 2.5(6) . . . . ?
B3 O3 B2 O4 -64.4(4) . . . . ?
B3 O3 B2 O2 173.5(3) . . . . ?
B3 O3 B2 O6 54.9(4) . . . . ?
V1 O4 B2 O3 10.9(4) . . . . ?
V3 O4 B2 O3 166.5(2) 2_556 . . . ?
V1 O4 B2 O2 133.6(3) . . . . ?
V3 O4 B2 O2 -70.8(4) 2_556 . . . ?
V1 O4 B2 O6 -108.8(3) . . . . ?
V3 O4 B2 O6 46.8(4) 2_556 . . . ?
B1 O2 B2 O3 -144.2(4) . . . . ?
B1 O2 B2 O4 91.4(4) . . . . ?
B1 O2 B2 O6 -25.7(5) . . . . ?
B6 O6 B2 O3 -6.6(5) . . . . ?
B5 O6 B2 O3 171.0(3) . . . . ?
B6 O6 B2 O4 115.9(4) . . . . ?
B5 O6 B2 O4 -66.5(4) . . . . ?
B6 O6 B2 O2 -126.1(4) . . . . ?
B5 O6 B2 O2 51.4(4) . . . . ?
B2 O3 B3 O8 -170.7(3) . . . . ?
B2 O3 B3 O7 66.2(4) . . . . ?
B2 O3 B3 O9 -51.9(5) . . . . ?
B4 O8 B3 O3 139.4(4) . . . . ?
B4 O8 B3 O7 -96.6(4) . . . . ?
B4 O8 B3 O9 19.9(5) . . . . ?
V2 O7 B3 O3 -161.7(2) 2_556 . . . ?
V1 O7 B3 O3 -15.4(4) . . . . ?
V2 O7 B3 O8 75.0(4) 2_556 . . . ?
V1 O7 B3 O8 -138.7(3) . . . . ?
V2 O7 B3 O9 -42.3(4) 2_556 . . . ?
V1 O7 B3 O9 104.1(3) . . . . ?
B6 O9 B3 O3 0.0(5) . . . . ?
B7 O9 B3 O3 -168.1(3) . . . . ?
B6 O9 B3 O8 120.4(4) . . . . ?
B7 O9 B3 O8 -47.7(4) . . . . ?
B6 O9 B3 O7 -121.1(4) . . . . ?
B7 O9 B3 O7 70.8(4) . . . . ?
B7 O11 B4 O8 -4.8(7) . . . . ?
B7 O11 B4 O10 173.2(4) . . . . ?
B3 O8 B4 O11 5.8(7) . . . . ?
B3 O8 B4 O10 -172.2(4) . . . . ?
B8 O16 B5 O5 -172.3(3) . . . . ?
B8 O16 B5 O13 64.0(4) . . . . ?
B8 O16 B5 O6 -55.4(4) . . . . ?
B1 O5 B5 O16 144.6(4) . . . . ?
B1 O5 B5 O13 -90.4(4) . . . . ?
B1 O5 B5 O6 26.7(5) . . . . ?
V2 O13 B5 O16 -10.9(4) . . . . ?
V3 O13 B5 O16 -168.0(2) 2_556 . . . ?
V2 O13 B5 O5 -134.6(3) . . . . ?
V3 O13 B5 O5 68.3(4) 2_556 . . . ?
V2 O13 B5 O6 108.9(3) . . . . ?
V3 O13 B5 O6 -48.2(4) 2_556 . . . ?
B6 O6 B5 O16 7.2(5) . . . . ?
B2 O6 B5 O16 -170.4(3) . . . . ?
B6 O6 B5 O5 126.2(4) . . . . ?
B2 O6 B5 O5 -51.3(4) . . . . ?
B6 O6 B5 O13 -115.1(4) . . . . ?
B2 O6 B5 O13 67.3(4) . . . . ?
B9 O18 B6 O12 -86.8(4) . . . . ?
B8 O18 B6 O12 92.7(4) . . . . ?
B9 O18 B6 O6 148.3(3) . . . . ?
B8 O18 B6 O6 -32.1(5) . . . . ?
B9 O18 B6 O9 34.4(5) . . . . ?
B8 O18 B6 O9 -146.0(3) . . . . ?
B2 O6 B6 O12 85.2(4) . . . . ?
B5 O6 B6 O12 -92.2(4) . . . . ?
B2 O6 B6 O18 -150.3(3) . . . . ?
B5 O6 B6 O18 32.3(5) . . . . ?
B2 O6 B6 O9 -35.9(5) . . . . ?
B5 O6 B6 O9 146.7(3) . . . . ?
B3 O9 B6 O12 -83.7(4) . . . . ?
B7 O9 B6 O12 83.9(4) . . . . ?
B3 O9 B6 O18 153.6(3) . . . . ?
B7 O9 B6 O18 -38.9(5) . . . . ?
B3 O9 B6 O6 39.3(5) . . . . ?
B7 O9 B6 O6 -153.1(3) . . . . ?
B9 O19 B7 O11 170.9(3) . . . . ?
B9 O19 B7 O20 -65.9(4) . . . . ?
B9 O19 B7 O9 52.6(5) . . . . ?
B4 O11 B7 O19 -139.9(4) . . . . ?
B4 O11 B7 O20 95.0(4) . . . . ?
B4 O11 B7 O9 -21.5(5) . . . . ?
V2 O20 B7 O19 159.8(2) 2_556 . . . ?
V3 O20 B7 O19 13.8(4) . . . . ?
V2 O20 B7 O11 -77.0(4) 2_556 . . . ?
V3 O20 B7 O11 137.0(3) . . . . ?
V2 O20 B7 O9 40.4(4) 2_556 . . . ?
V3 O20 B7 O9 -105.6(3) . . . . ?
B6 O9 B7 O19 -0.2(5) . . . . ?
B3 O9 B7 O19 167.9(3) . . . . ?
B6 O9 B7 O11 -119.4(4) . . . . ?
B3 O9 B7 O11 48.7(4) . . . . ?
B6 O9 B7 O20 122.1(4) . . . . ?
B3 O9 B7 O20 -69.8(4) . . . . ?
B5 O16 B8 O17 174.1(3) . . . . ?
B5 O16 B8 O15 -62.9(4) . . . . ?
B5 O16 B8 O18 55.8(4) . . . . ?
B10 O17 B8 O16 -149.0(4) . . . . ?
B10 O17 B8 O15 86.3(4) . . . . ?
B10 O17 B8 O18 -30.5(5) . . . . ?
V2 O15 B8 O16 8.4(4) . . . . ?
V1 O15 B8 O16 167.3(2) 2_556 . . . ?
V2 O15 B8 O17 131.0(3) . . . . ?
V1 O15 B8 O17 -70.1(4) 2_556 . . . ?
V2 O15 B8 O18 -111.2(3) . . . . ?
V1 O15 B8 O18 47.7(4) 2_556 . . . ?
B6 O18 B8 O16 -7.6(5) . . . . ?
B9 O18 B8 O16 172.1(3) . . . . ?
B6 O18 B8 O17 -126.5(4) . . . . ?
B9 O18 B8 O17 53.1(4) . . . . ?
B6 O18 B8 O15 114.8(4) . . . . ?
B9 O18 B8 O15 -65.6(4) . . . . ?
B7 O19 B9 O22 62.4(4) . . . . ?
B7 O19 B9 O23 -173.9(3) . . . . ?
B7 O19 B9 O18 -56.6(4) . . . . ?
V3 O22 B9 O19 -7.8(4) . . . . ?
V1 O22 B9 O19 -168.7(2) 2_556 . . . ?
V3 O22 B9 O23 -132.5(3) . . . . ?
V1 O22 B9 O23 66.5(4) 2_556 . . . ?
V3 O22 B9 O18 110.8(3) . . . . ?
V1 O22 B9 O18 -50.1(4) 2_556 . . . ?
B10 O23 B9 O19 145.0(4) . . . . ?
B10 O23 B9 O22 -90.4(4) . . . . ?
B10 O23 B9 O18 27.2(5) . . . . ?
B6 O18 B9 O19 8.4(5) . . . . ?
B8 O18 B9 O19 -171.2(3) . . . . ?
B6 O18 B9 O22 -112.6(4) . . . . ?
B8 O18 B9 O22 67.8(4) . . . . ?
B6 O18 B9 O23 128.9(4) . . . . ?
B8 O18 B9 O23 -50.8(4) . . . . ?
B8 O17 B10 O24 -173.0(4) . . . . ?
B8 O17 B10 O23 8.7(7) . . . . ?
B9 O23 B10 O17 -7.1(7) . . . . ?
B9 O23 B10 O24 174.6(4) . . . . ?
C1B N1A C1A C2B 65(9) . . . . ?
C1B N1A C1A C2A 37(2) . . . . ?
C1B N1A C1A N2B 100.4(16) . . . . ?
C1B N1A C1A N1B -7(13) . . . . ?
C1B C1A C2A C2B -160(4) . . . . ?
N1A C1A C2A C2B 163(5) . . . . ?
N2B C1A C2A C2B 63(3) . . . . ?
N1B C1A C2A C2B 169(4) . . . . ?
C2B C1A C2A C1B 160(4) . . . . ?
N1A C1A C2A C1B -38(2) . . . . ?
N2B C1A C2A C1B -137.7(17) . . . . ?
N1B C1A C2A C1B -31.3(14) . . . . ?
C2B C1A C2A N2A -85(4) . . . . ?
C1B C1A C2A N2A 115(3) . . . . ?
N1A C1A C2A N2A 78(3) . . . . ?
N2B C1A C2A N2A -22(2) . . . . ?
N1B C1A C2A N2A 84(3) . . . . ?
C2B C1A C2A N2B -63(3) . . . . ?
C1B C1A C2A N2B 137.7(17) . . . . ?
N1A C1A C2A N2B 100(2) . . . . ?
N1B C1A C2A N2B 106.4(17) . . . . ?
N2B N2A C2A C2B 2(2) . . . . ?
N2B N2A C2A C1B 86(3) . . . . ?
N2B N2A C2A C1A 30(3) . . . . ?
C2B C1A N1B C1B 50(7) . . . . ?
C2A C1A N1B C1B 34.1(16) . . . . ?
N1A C1A N1B C1B 172(14) . . . . ?
N2B C1A N1B C1B 96.6(16) . . . . ?
C2A N2A N2B C2B -1.4(17) . . . . ?
C2A N2A N2B C1A -23.2(18) . . . . ?
C2B C2A N2B N2A -178(3) . . . . ?
C1B C2A N2B N2A -117(3) . . . . ?
C1A C2A N2B N2A -150(2) . . . . ?
C1B C2A N2B C2B 60.9(14) . . . . ?
C1A C2A N2B C2B 27.5(12) . . . . ?
N2A C2A N2B C2B 178(3) . . . . ?
C2B C2A N2B C1A -27.5(12) . . . . ?
C1B C2A N2B C1A 33.4(14) . . . . ?
N2A C2A N2B C1A 150(2) . . . . ?
C2B C1A N2B N2A 82(3) . . . . ?
C1B C1A N2B N2A -12(2) . . . . ?
C2A C1A N2B N2A 26(2) . . . . ?
N1A C1A N2B N2A -78(2) . . . . ?
N1B C1A N2B N2A -69(2) . . . . ?
C1B C1A N2B C2B -93(3) . . . . ?
C2A C1A N2B C2B -55(3) . . . . ?
N1A C1A N2B C2B -160(4) . . . . ?
N1B C1A N2B C2B -151(4) . . . . ?
C2B C1A N2B C2A 55(3) . . . . ?
C1B C1A N2B C2A -38.1(17) . . . . ?
N1A C1A N2B C2A -104.4(19) . . . . ?
N1B C1A N2B C2A -95(2) . . . . ?
C2B C1A C1B C2A -15(3) . . . . ?
N1A C1A C1B C2A 140.4(19) . . . . ?
N2B C1A C1B C2A 37.4(14) . . . . ?
N1B C1A C1B C2A 141.7(17) . . . . ?
C2B C1A C1B N1A -155(3) . . . . ?
C2A C1A C1B N1A -140.4(19) . . . . ?
N2B C1A C1B N1A -102.9(19) . . . . ?
N1B C1A C1B N1A 1(2) . . . . ?
C2B C1A C1B N1B -156(3) . . . . ?
C2A C1A C1B N1B -141.7(17) . . . . ?
N1A C1A C1B N1B -1(2) . . . . ?
N2B C1A C1B N1B -104.3(16) . . . . ?
C2A C1A C1B C2B 15(3) . . . . ?
N1A C1A C1B C2B 155(3) . . . . ?
N2B C1A C1B C2B 52(2) . . . . ?
N1B C1A C1B C2B 156(3) . . . . ?
C2B C2A C1B C1A 9.3(18) . . . . ?
N2A C2A C1B C1A -92(3) . . . . ?
N2B C2A C1B C1A -42.2(18) . . . . ?
C2B C2A C1B N1A 54(2) . . . . ?
C1A C2A C1B N1A 45(2) . . . . ?
N2A C2A C1B N1A -47(4) . . . . ?
N2B C2A C1B N1A 3(3) . . . . ?
C2B C2A C1B N1B 69(3) . . . . ?
C1A C2A C1B N1B 60(3) . . . . ?
N2A C2A C1B N1B -32(4) . . . . ?
N2B C2A C1B N1B 18(3) . . . . ?
C1A C2A C1B C2B -9.3(17) . . . . ?
N2A C2A C1B C2B -101(3) . . . . ?
N2B C2A C1B C2B -51.5(16) . . . . ?
C1A N1A C1B C2A -45(2) . . . . ?
C1A N1A C1B N1B 175(9) . . . . ?
C1A N1A C1B C2B -10.7(14) . . . . ?
C1A N1B C1B C2A -54(2) . . . . ?
C1A N1B C1B N1A -4(8) . . . . ?
C1A N1B C1B C2B -10.8(13) . . . . ?
C1B C1A C2B C2A 18(3) . . . . ?
N1A C1A C2B C2A -37(10) . . . . ?
N2B C1A C2B C2A -84(3) . . . . ?
N1B C1A C2B C2A -21(8) . . . . ?
C1B C1A C2B N2B 102(2) . . . . ?
C2A C1A C2B N2B 84(3) . . . . ?
N1A C1A C2B N2B 46(9) . . . . ?
N1B C1A C2B N2B 62(7) . . . . ?
C2A C1A C2B C1B -18(3) . . . . ?
N1A C1A C2B C1B -56(7) . . . . ?
N2B C1A C2B C1B -102(2) . . . . ?
N1B C1A C2B C1B -39(5) . . . . ?
C1B C2A C2B C1A -16(3) . . . . ?
N2A C2A C2B C1A 104(4) . . . . ?
N2B C2A C2B C1A 106(3) . . . . ?
C1B C2A C2B N2B -121.7(12) . . . . ?
C1A C2A C2B N2B -106(3) . . . . ?
N2A C2A C2B N2B -2(2) . . . . ?
C1A C2A C2B C1B 16(3) . . . . ?
N2A C2A C2B C1B 120(2) . . . . ?
N2B C2A C2B C1B 121.7(11) . . . . ?
N2A N2B C2B C1A -103(3) . . . . ?
C2A N2B C2B C1A -105(4) . . . . ?
N2A N2B C2B C2A 2(2) . . . . ?
C1A N2B C2B C2A 105(4) . . . . ?
N2A N2B C2B C1B -50(2) . . . . ?
C2A N2B C2B C1B -51.8(17) . . . . ?
C1A N2B C2B C1B 53(3) . . . . ?
C2A C1B C2B C1A 160(4) . . . . ?
N1A C1B C2B C1A 23(3) . . . . ?
N1B C1B C2B C1A 25(3) . . . . ?
C1A C1B C2B C2A -160(4) . . . . ?
N1A C1B C2B C2A -137(2) . . . . ?
N1B C1B C2B C2A -135(2) . . . . ?
C1A C1B C2B N2B -97(3) . . . . ?
C2A C1B C2B N2B 62.8(18) . . . . ?
N1A C1B C2B N2B -74.0(17) . . . . ?
N1B C1B C2B N2B -72.2(17) . . . . ?
C3B N3A C3A C4B -72(3) . . . . ?
C3B N3A C3A C4A -102(3) . . . . ?
C3B N3A C3A N3B 1(29) . . . . ?
C4B N4A C4A C3A -16(15) . . . . ?
C4B N4A C4A N4B 122(21) . . . . ?
C3B C3A C4A C4B 44(5) . . . . ?
N3A C3A C4A C4B 109(5) . . . . ?
N3B C3A C4A C4B 107(5) . . . . ?
C3B C3A C4A N4A -144(4) . . . . ?
C4B C3A C4A N4A 172(8) . . . . ?
N3A C3A C4A N4A -79(5) . . . . ?
N3B C3A C4A N4A -81(5) . . . . ?
C3B C3A C4A N4B 60(3) . . . . ?
C4B C3A C4A N4B 16(4) . . . . ?
N3A C3A C4A N4B 124(2) . . . . ?
N3B C3A C4A N4B 122(2) . . . . ?
C4B C3A N3B C3B -71(3) . . . . ?
N3A C3A N3B C3B -179(100) . . . . ?
C4A C3A N3B C3B -100(3) . . . . ?
N4A C4A N4B C4B -160(9) . . . . ?
C3A C4A N4B C4B -13(3) . . . . ?
C4B C3A C3B N3A 127(2) . . . . ?
C4A C3A C3B N3A 110(3) . . . . ?
N3B C3A C3B N3A 0.0(12) . . . . ?
C4B C3A C3B N3B 127(2) . . . . ?
N3A C3A C3B N3B 0.0(12) . . . . ?
C4A C3A C3B N3B 110(3) . . . . ?
N3A C3A C3B C4B -127(2) . . . . ?
C4A C3A C3B C4B -18(2) . . . . ?
N3B C3A C3B C4B -127(2) . . . . ?
C3A N3A C3B N3B -180(6) . . . . ?
C3A N3A C3B C4B 34.8(18) . . . . ?
C3A N3B C3B N3A 0(6) . . . . ?
C3A N3B C3B C4B 37.2(19) . . . . ?
N4A C4A C4B C3A -22(20) . . . . ?
N4B C4A C4B C3A -159(5) . . . . ?
N4A C4A C4B N4B 137(17) . . . . ?
C3A C4A C4B N4B 159(5) . . . . ?
N4A C4A C4B C3B -65(22) . . . . ?
C3A C4A C4B C3B -44(4) . . . . ?
N4B C4A C4B C3B 157(8) . . . . ?
C3A C4A C4B N4A 22(20) . . . . ?
N4B C4A C4B N4A -137(17) . . . . ?
C3B C3A C4B C4A -140(5) . . . . ?
N3A C3A C4B C4A -87(5) . . . . ?
N3B C3A C4B C4A -89(5) . . . . ?
C3B C3A C4B N4B 67(4) . . . . ?
N3A C3A C4B N4B 120(3) . . . . ?
C4A C3A C4B N4B -153(7) . . . . ?
N3B C3A C4B N4B 118(3) . . . . ?
N3A C3A C4B C3B 54(2) . . . . ?
C4A C3A C4B C3B 140(5) . . . . ?
N3B C3A C4B C3B 51(2) . . . . ?
C3B C3A C4B N4A -144(2) . . . . ?
N3A C3A C4B N4A -91(3) . . . . ?
C4A C3A C4B N4A -4(4) . . . . ?
N3B C3A C4B N4A -93(3) . . . . ?
C4A N4B C4B C3A 155(7) . . . . ?
C4A N4B C4B C3B -166(5) . . . . ?
C4A N4B C4B N4A 8(4) . . . . ?
C3A C3B C4B C4A 69(7) . . . . ?
N3A C3B C4B C4A 16(8) . . . . ?
N3B C3B C4B C4A 9(8) . . . . ?
N3A C3B C4B C3A -53(3) . . . . ?
N3B C3B C4B C3A -60(3) . . . . ?
C3A C3B C4B N4B -133(3) . . . . ?
N3A C3B C4B N4B 173.4(16) . . . . ?
N3B C3B C4B N4B 166.2(17) . . . . ?
C3A C3B C4B N4A 55(3) . . . . ?
N3A C3B C4B N4A 2(3) . . . . ?
N3B C3B C4B N4A -5(4) . . . . ?
